data_4116359
loop_
_publ_author_name
'Wen-wei Huang'
'Huda Henry-Riyad'
'Thomas T. Tidwell'

_publ_section_title
;
 Reactions of the "Stable" Nitroxyl Radical TEMPO with Ketenes: Formation
 of a Unique Peroxidic Source of Aminyl Radicals
;
_journal_name_full 'Journal of the American Chemical Society'
_journal_page_first 3939
_journal_page_last 3943
_journal_paper_doi 10.1021/ja982944i
_journal_volume 121
_journal_year 1999
_chemical_formula_sum 'C46 H56 N2 O6'
_chemical_formula_weight 732.93
_chemical_name_systematic
; 
 ? 
;
_space_group_IT_number 15
_symmetry_cell_setting monoclinic
_symmetry_space_group_name_Hall '-C 2yc'
_symmetry_space_group_name_H-M 'C 1 2/c 1'
_atom_sites_solution_hydrogens geom
_atom_sites_solution_primary direct
_atom_sites_solution_secondary difmap
_audit_creation_method SHELXL-97
_cell_angle_alpha 90.00
_cell_angle_beta 99.542(5)
_cell_angle_gamma 90.00
_cell_formula_units_Z 4
_cell_length_a 21.3252(12)
_cell_length_b 9.4245(3)
_cell_length_c 20.5573(12)
_cell_measurement_temperature 150.0(1)
_cell_volume 4074.4(4)
_computing_cell_refinement 'Denzo-SMN (Otwinowski & Minor, 1997)'
_computing_data_collection 'KappaCCD server software (Nonius, 1997)'
_computing_data_reduction 'Denzo-SMN (Otwinowski & Minor, 1997)'
_computing_molecular_graphics 'Bruker SHELXTL V5.1'
_computing_publication_material 'Bruker SHELXTL V5.1'
_computing_structure_refinement 'SHELXL-97 (Sheldrick, 1997)'
_computing_structure_solution 'SHELXS-97 (Sheldrick, 1990)'
_diffrn_ambient_temperature 150(2)
_diffrn_measured_fraction_theta_full 0.992
_diffrn_measured_fraction_theta_max 0.992
_diffrn_measurement_device_type 'Nonius KappaCCD'
_diffrn_measurement_method '\f scans'
_diffrn_radiation_monochromator graphite
_diffrn_radiation_source 'fine-focus sealed tube'
_diffrn_radiation_type MoK\a
_diffrn_radiation_wavelength 0.71073
_diffrn_reflns_av_R_equivalents 0.0000
_diffrn_reflns_av_sigmaI/netI 0.0922
_diffrn_reflns_limit_h_max 26
_diffrn_reflns_limit_h_min 0
_diffrn_reflns_limit_k_max 11
_diffrn_reflns_limit_k_min 0
_diffrn_reflns_limit_l_max 25
_diffrn_reflns_limit_l_min -25
_diffrn_reflns_number 15423
_diffrn_reflns_theta_full 26.42
_diffrn_reflns_theta_max 26.42
_diffrn_reflns_theta_min 4.16
_exptl_absorpt_coefficient_mu 0.078
_exptl_absorpt_correction_T_max 0.9830
_exptl_absorpt_correction_T_min 0.9769
_exptl_absorpt_correction_type multi-scan
_exptl_absorpt_process_details Denzo-SMN
_exptl_crystal_colour colourless
_exptl_crystal_density_diffrn 1.195
_exptl_crystal_description needle
_exptl_crystal_F_000 1576
_exptl_crystal_size_max 0.30
_exptl_crystal_size_mid 0.24
_exptl_crystal_size_min 0.22
_refine_diff_density_max 0.221
_refine_diff_density_min -0.221
_refine_diff_density_rms 0.045
_refine_ls_extinction_coef 0.0031(7)
_refine_ls_extinction_expression Fc^*^=kFc[1+0.001xFc^2^\l^3^/sin(2\q)]^-1/4^
_refine_ls_extinction_method SHELXL
_refine_ls_goodness_of_fit_ref 1.035
_refine_ls_hydrogen_treatment mixed
_refine_ls_matrix_type full
_refine_ls_number_parameters 249
_refine_ls_number_reflns 4162
_refine_ls_number_restraints 0
_refine_ls_restrained_S_all 1.035
_refine_ls_R_factor_all 0.1093
_refine_ls_R_factor_gt 0.0558
_refine_ls_shift/su_max 0.002
_refine_ls_shift/su_mean 0.000
_refine_ls_structure_factor_coef Fsqd
_refine_ls_weighting_details 'calc w=1/[\s^2^(Fo^2^)+(0.0569P)^2^+1.6319P] where P=(Fo^2^+2Fc^2^)/3'
_refine_ls_weighting_scheme calc
_refine_ls_wR_factor_gt 0.1328
_refine_ls_wR_factor_ref 0.1485
_reflns_number_gt 2389
_reflns_number_total 4162
_reflns_threshold_expression >2sigma(I)
_cod_data_source_file ja982944i_1.cif
_cod_data_source_block k98105
_cod_database_code 4116359

loop_
_symmetry_equiv_pos_as_xyz
'x, y, z'
'-x, y, -z+1/2'
'x+1/2, y+1/2, z'
'-x+1/2, y+1/2, -z+1/2'
'-x, -y, -z'
'x, -y, z-1/2'
'-x+1/2, -y+1/2, -z'
'x+1/2, -y+1/2, z-1/2'

loop_
_atom_site_label
_atom_site_type_symbol
_atom_site_fract_x
_atom_site_fract_y
_atom_site_fract_z
_atom_site_U_iso_or_equiv
_atom_site_adp_type
_atom_site_occupancy
_atom_site_symmetry_multiplicity
_atom_site_calc_flag
_atom_site_refinement_flags
O1 O 0.02220(7) 0.96879(15) 0.02819(7) 0.0303(4) Uani 1 1 d .
C2 C 0.05959(11) 1.0866(2) 0.05715(11) 0.0276(6) Uani 1 1 d .
C3 C 0.10700(11) 1.0249(2) 0.11507(12) 0.0295(6) Uani 1 1 d .
O4 O 0.13542(9) 1.09821(17) 0.15770(9) 0.0422(5) Uani 1 1 d .
O5 O 0.11349(7) 0.88361(15) 0.10804(7) 0.0278(4) Uani 1 1 d .
N6 N 0.16220(9) 0.82111(19) 0.15964(9) 0.0267(5) Uani 1 1 d .
C7 C 0.21481(11) 0.7728(2) 0.12547(11) 0.0275(5) Uani 1 1 d .
C8 C 0.26297(11) 0.7015(2) 0.17873(12) 0.0344(6) Uani 1 1 d .
H8A H 0.2978 0.6612 0.1581 0.041 Uiso 1 1 calc R
H8B H 0.2817 0.7741 0.2110 0.041 Uiso 1 1 calc R
C9 C 0.23394(12) 0.5838(3) 0.21505(13) 0.0399(7) Uani 1 1 d .
H9A H 0.2181 0.5067 0.1839 0.048 Uiso 1 1 calc R
H9B H 0.2666 0.5438 0.2501 0.048 Uiso 1 1 calc R
C10 C 0.17974(12) 0.6446(3) 0.24509(13) 0.0421(7) Uani 1 1 d .
H10A H 0.1971 0.7153 0.2790 0.050 Uiso 1 1 calc R
H10B H 0.1603 0.5674 0.2676 0.050 Uiso 1 1 calc R
C11 C 0.12749(11) 0.7160(3) 0.19519(12) 0.0351(6) Uani 1 1 d .
C12 C 0.08701(13) 0.6052(3) 0.15240(15) 0.0493(8) Uani 1 1 d .
H12A H 0.0623 0.6519 0.1139 0.074 Uiso 1 1 calc R
H12B H 0.0580 0.5594 0.1783 0.074 Uiso 1 1 calc R
H12C H 0.1149 0.5335 0.1377 0.074 Uiso 1 1 calc R
C13 C 0.08498(13) 0.8028(3) 0.23257(14) 0.0512(8) Uani 1 1 d .
H13A H 0.0481 0.8373 0.2018 0.077 Uiso 1 1 calc R
H13B H 0.1090 0.8838 0.2538 0.077 Uiso 1 1 calc R
H13C H 0.0705 0.7433 0.2663 0.077 Uiso 1 1 calc R
C14 C 0.19585(13) 0.6753(2) 0.06571(12) 0.0377(6) Uani 1 1 d .
H14A H 0.1838 0.5820 0.0807 0.056 Uiso 1 1 calc R
H14B H 0.2319 0.6647 0.0421 0.056 Uiso 1 1 calc R
H14C H 0.1598 0.7168 0.0361 0.056 Uiso 1 1 calc R
C15 C 0.24501(12) 0.9066(2) 0.10212(12) 0.0346(6) Uani 1 1 d .
H15A H 0.2537 0.9744 0.1386 0.052 Uiso 1 1 calc R
H15B H 0.2158 0.9495 0.0656 0.052 Uiso 1 1 calc R
H15C H 0.2849 0.8817 0.0872 0.052 Uiso 1 1 calc R
C16 C 0.01662(11) 1.1957(2) 0.08226(12) 0.0307(6) Uani 1 1 d .
C17 C -0.00277(13) 1.1788(3) 0.14317(13) 0.0405(7) Uani 1 1 d .
H17A H 0.0137 1.1023 0.1709 0.049 Uiso 1 1 calc R
C18 C -0.04567(13) 1.2715(3) 0.16400(14) 0.0494(8) Uani 1 1 d .
H18A H -0.0586 1.2579 0.2056 0.059 Uiso 1 1 calc R
C19 C -0.06972(12) 1.3838(3) 0.12450(15) 0.0455(7) Uani 1 1 d .
H19A H -0.0984 1.4488 0.1392 0.055 Uiso 1 1 calc R
C20 C -0.05181(12) 1.4012(3) 0.06339(15) 0.0423(7) Uani 1 1 d .
H20A H -0.0689 1.4771 0.0356 0.051 Uiso 1 1 calc R
C21 C -0.00904(11) 1.3078(2) 0.04282(13) 0.0330(6) Uani 1 1 d .
H21A H 0.0031 1.3207 0.0008 0.040 Uiso 1 1 calc R
C22 C 0.10204(11) 1.1439(2) 0.00964(12) 0.0291(6) Uani 1 1 d .
C23 C 0.13356(11) 1.2729(2) 0.02198(13) 0.0335(6) Uani 1 1 d .
H23A H 0.1273 1.3280 0.0591 0.040 Uiso 1 1 calc R
C24 C 0.17369(12) 1.3214(3) -0.01901(13) 0.0376(6) Uani 1 1 d .
H24A H 0.1948 1.4098 -0.0101 0.045 Uiso 1 1 calc R
C25 C 0.18362(13) 1.2428(3) -0.07293(13) 0.0405(7) Uani 1 1 d .
H25A H 0.2109 1.2773 -0.1016 0.049 Uiso 1 1 calc R
C26 C 0.15342(13) 1.1132(3) -0.08485(13) 0.0410(7) Uani 1 1 d .
H26A H 0.1603 1.0579 -0.1217 0.049 Uiso 1 1 calc R
C27 C 0.11336(12) 1.0634(2) -0.04353(12) 0.0352(6) Uani 1 1 d .
H27A H 0.0935 0.9735 -0.0517 0.042 Uiso 1 1 calc R

loop_
_atom_site_aniso_label
_atom_site_aniso_U_11
_atom_site_aniso_U_22
_atom_site_aniso_U_33
_atom_site_aniso_U_23
_atom_site_aniso_U_13
_atom_site_aniso_U_12
O1 0.0309(9) 0.0234(8) 0.0309(9) 0.0030(7) -0.0113(7) 0.0008(7)
C2 0.0260(13) 0.0238(11) 0.0284(13) -0.0024(10) -0.0084(11) 0.0003(9)
C3 0.0270(13) 0.0282(12) 0.0320(14) -0.0010(11) 0.0013(12) 0.0018(10)
O4 0.0449(11) 0.0342(9) 0.0400(11) -0.0082(8) -0.0148(9) 0.0048(8)
O5 0.0282(9) 0.0258(8) 0.0262(9) 0.0030(7) -0.0048(7) 0.0015(7)
N6 0.0232(10) 0.0311(10) 0.0238(10) 0.0071(8) -0.0018(8) 0.0041(8)
C7 0.0283(13) 0.0276(11) 0.0268(13) -0.0029(10) 0.0054(11) -0.0008(10)
C8 0.0282(14) 0.0364(13) 0.0370(15) 0.0002(11) 0.0014(12) 0.0069(11)
C9 0.0395(16) 0.0374(13) 0.0393(15) 0.0090(12) -0.0032(13) 0.0057(12)
C10 0.0415(16) 0.0501(16) 0.0340(15) 0.0172(12) 0.0042(13) 0.0041(13)
C11 0.0275(13) 0.0444(14) 0.0331(14) 0.0128(11) 0.0045(12) -0.0002(11)
C12 0.0419(17) 0.0468(16) 0.0563(18) 0.0182(14) 0.0000(15) -0.0143(13)
C13 0.0386(17) 0.072(2) 0.0457(18) 0.0212(15) 0.0158(14) 0.0086(15)
C14 0.0450(16) 0.0349(13) 0.0323(14) -0.0042(11) 0.0042(12) -0.0010(12)
C15 0.0320(14) 0.0372(13) 0.0342(14) -0.0003(11) 0.0046(12) -0.0033(11)
C16 0.0272(13) 0.0267(12) 0.0353(14) -0.0058(11) -0.0030(11) -0.0010(10)
C17 0.0427(16) 0.0421(14) 0.0349(15) -0.0008(12) 0.0007(13) 0.0079(12)
C18 0.0446(18) 0.0645(19) 0.0383(16) -0.0083(14) 0.0046(14) 0.0080(15)
C19 0.0325(15) 0.0429(16) 0.058(2) -0.0178(14) 0.0000(14) 0.0053(12)
C20 0.0334(15) 0.0298(13) 0.0597(19) -0.0019(13) -0.0041(14) 0.0024(11)
C21 0.0290(14) 0.0266(12) 0.0406(15) -0.0006(11) -0.0028(12) -0.0033(10)
C22 0.0277(13) 0.0261(11) 0.0308(14) -0.0009(10) -0.0028(11) 0.0035(10)
C23 0.0319(14) 0.0294(12) 0.0381(15) -0.0023(11) 0.0021(12) 0.0022(10)
C24 0.0370(15) 0.0300(12) 0.0454(16) -0.0008(12) 0.0054(13) -0.0012(11)
C25 0.0430(16) 0.0398(14) 0.0395(16) 0.0060(12) 0.0089(13) -0.0011(12)
C26 0.0479(17) 0.0415(15) 0.0323(15) -0.0058(12) 0.0029(13) 0.0046(13)
C27 0.0406(16) 0.0265(12) 0.0357(15) -0.0006(11) -0.0016(13) 0.0012(11)

loop_
_atom_type_symbol
_atom_type_description
_atom_type_scat_dispersion_real
_atom_type_scat_dispersion_imag
_atom_type_scat_source
C C 0.0033 0.0016 'International Tables Vol C Tables 4.2.6.8 and 6.1.1.4'
H H 0.0000 0.0000 'International Tables Vol C Tables 4.2.6.8 and 6.1.1.4'
O O 0.0106 0.0060 'International Tables Vol C Tables 4.2.6.8 and 6.1.1.4'
N N 0.0061 0.0033 'International Tables Vol C Tables 4.2.6.8 and 6.1.1.4'

loop_
_geom_angle_atom_site_label_1
_geom_angle_atom_site_label_2
_geom_angle_atom_site_label_3
_geom_angle
_geom_angle_site_symmetry_3
C2 O1 O1 104.74(16) 5_575
O1 C2 C16 109.78(18) .
O1 C2 C22 110.68(18) .
C16 C2 C22 115.43(18) .
O1 C2 C3 106.03(16) .
C16 C2 C3 110.32(19) .
C22 C2 C3 104.09(18) .
O4 C3 O5 126.8(2) .
O4 C3 C2 122.29(19) .
O5 C3 C2 110.81(18) .
C3 O5 N6 112.88(16) .
O5 N6 C7 106.14(15) .
O5 N6 C11 105.56(15) .
C7 N6 C11 119.97(17) .
N6 C7 C8 105.42(18) .
N6 C7 C15 106.55(18) .
C8 C7 C15 108.65(19) .
N6 C7 C14 116.20(19) .
C8 C7 C14 111.55(19) .
C15 C7 C14 108.16(19) .
C9 C8 C7 113.1(2) .
C10 C9 C8 108.9(2) .
C9 C10 C11 114.3(2) .
N6 C11 C13 106.0(2) .
N6 C11 C12 116.5(2) .
C13 C11 C12 109.3(2) .
N6 C11 C10 104.63(19) .
C13 C11 C10 109.0(2) .
C12 C11 C10 111.1(2) .
C21 C16 C17 117.8(2) .
C21 C16 C2 121.1(2) .
C17 C16 C2 120.9(2) .
C18 C17 C16 121.1(3) .
C19 C18 C17 120.2(3) .
C18 C19 C20 119.6(3) .
C19 C20 C21 119.9(3) .
C20 C21 C16 121.5(3) .
C27 C22 C23 118.7(2) .
C27 C22 C2 120.5(2) .
C23 C22 C2 120.6(2) .
C24 C23 C22 120.6(2) .
C23 C24 C25 120.6(2) .
C24 C25 C26 119.2(3) .
C27 C26 C25 120.5(2) .
C26 C27 C22 120.4(2) .

loop_
_geom_bond_atom_site_label_1
_geom_bond_atom_site_label_2
_geom_bond_distance
_geom_bond_site_symmetry_2
O1 C2 1.437(2) .
O1 O1 1.491(3) 5_575
C2 C16 1.523(3) .
C2 C22 1.535(3) .
C2 C3 1.542(3) .
C3 O4 1.199(3) .
C3 O5 1.349(3) .
O5 N6 1.479(2) .
N6 C7 1.490(3) .
N6 C11 1.497(3) .
C7 C8 1.527(3) .
C7 C15 1.529(3) .
C7 C14 1.534(3) .
C8 C9 1.524(3) .
C9 C10 1.511(4) .
C10 C11 1.539(3) .
C11 C13 1.521(4) .
C11 C12 1.536(4) .
C16 C21 1.388(3) .
C16 C17 1.391(4) .
C17 C18 1.383(4) .
C18 C19 1.380(4) .
C19 C20 1.382(4) .
C20 C21 1.383(3) .
C22 C27 1.384(3) .
C22 C23 1.392(3) .
C23 C24 1.375(3) .
C24 C25 1.378(4) .
C25 C26 1.384(4) .
C26 C27 1.383(4) .
